data_9012059
loop_
_publ_author_name
'Choisnet, J.'
'Nguyen, N.'
'Groult, D.'
'Raveau, B.'

_publ_section_title
;De nouveaux oxydes a reseau forme d'octahedres NbO6 (TaO6) et de groupes
 Si2O7: Les phases A3Ta6Si4O26 (A = Ba,Sr) et K6M6Si4O26 (M = Nb,Ta)
;
_journal_name_full 'Materials Research Bulletin'
_journal_page_first 887
_journal_page_last 894
_journal_paper_doi 10.1016/0025-5408(76)90160-4
_journal_volume 11
_journal_year 1976
_chemical_formula_structural K6Ta6Si4O26
_chemical_formula_sum 'K3 O13 Si2 Ta3'
_space_group_IT_number 189
_symmetry_space_group_name_Hall 'P -6 -2'
_symmetry_space_group_name_H-M 'P -6 2 m'
_cell_angle_alpha 90
_cell_angle_beta 90
_cell_angle_gamma 120
_cell_length_a 9.066
_cell_length_b 9.066
_cell_length_c 7.873
_cell_formula_units_Z 2
_cell_volume 560.405
_database_code_amcsd 0014245
_exptl_crystal_density_diffrn 5.478
_cod_original_formula_sum 'K3 Ta3 Si2 O13'
_cod_database_code 9012059
_amcsd_formula_title K6Ta6Si4O26

loop_
_space_group_symop_operation_xyz
x,y,z
-x,-x+y,z
-x+y,-x,-z
y,x,-z
-y,x-y,z
x-y,-y,z
x,y,-z
-x,-x+y,-z
-x+y,-x,z
y,x,z
-y,x-y,-z
x-y,-y,-z

loop_
_atom_site_label
_atom_site_fract_x
_atom_site_fract_y
_atom_site_fract_z
_atom_site_U_iso_or_equiv
K1 0.58600 0.00000 0.50000 0.00342
K2 0.61000 0.00000 0.00000 0.03546
Ta 0.23900 0.00000 0.24900 0.01140
Si 0.33333 0.66667 0.20800 0.01583
O1 0.33333 0.66667 0.00000 0.00760
O2 0.26200 0.00000 0.00000 0.01051
O3 0.81100 0.00000 0.26000 0.00659
O4 0.50000 0.17600 0.28900 0.01115
O5 0.24200 0.00000 0.50000 0.00925

loop_
_cod_related_entry_id
_cod_related_entry_database
_cod_related_entry_code
1 AMCSD 0014245
